data_7117893
loop_
_publ_author_name
'Dwivedi, Vikas'
'Hari Babu, Madala'
'Kant, Ruchir'
'Sridhar Reddy, Maddi'

_publ_section_title
;
 N-Substitution dependent stereoselectivity switch in palladium catalyzed
 hydroalkynylation of ynamides: a regio and stereoselective synthesis of
 ynenamides.
;
_journal_issue 81
_journal_name_full 'Chemical communications (Cambridge, England)'
_journal_page_first 14996
_journal_page_last 14999
_journal_paper_doi 10.1039/c5cc06251a
_journal_volume 51
_journal_year 2015
_chemical_compound_source 'see text'
_chemical_formula_moiety 'C27 H25 N O2 S'
_chemical_formula_sum 'C27 H25 N O2 S'
_chemical_formula_weight 427.55
_space_group_IT_number 19
_symmetry_cell_setting orthorhombic
_symmetry_Int_Tables_number 19
_symmetry_space_group_name_Hall 'P 2ac 2ab'
_symmetry_space_group_name_H-M 'P 21 21 21'
_atom_sites_solution_hydrogens geom
_atom_sites_solution_primary direct
_atom_sites_solution_secondary difmap
_audit_update_record
;
2015-07-22 deposited with the CCDC.
2015-08-11 downloaded from the CCDC.
;
_cell_angle_alpha 90
_cell_angle_beta 90
_cell_angle_gamma 90
_cell_formula_units_Z 4
_cell_length_a 7.9578(19)
_cell_length_b 10.706(3)
_cell_length_c 27.133(7)
_cell_measurement_reflns_used 2880
_cell_measurement_temperature 293(2)
_cell_measurement_theta_max 25.4
_cell_measurement_theta_min 3.2
_cell_volume 2311.6(10)
_computing_cell_refinement
;
CrystalClear-SM Expert 2.1 b24 (Rigaku, 2012)
;
_computing_data_collection
;
CrystalClear-SM Expert 2.1 b24 (Rigaku, 2012)
;
_computing_data_reduction
;
CrystalClear-SM Expert 2.1 b24 (Rigaku, 2012)
;
_computing_molecular_graphics 'SHELXTL (Bruker, 1997)'
_computing_publication_material 'PLATON (Spek, 2003)'
_computing_structure_refinement 'SHELXL-97 (Sheldrick, 1997)'
_computing_structure_solution 'SHELXS-97 (Sheldrick, 1990)'
_diffrn_ambient_temperature 293(2)
_diffrn_detector CCD
_diffrn_detector_area_resol_mean 28.5714
_diffrn_measured_fraction_theta_full 0.993
_diffrn_measured_fraction_theta_max 0.993
_diffrn_measurement_device
;
AFC12 (Right): Kappa 3 circle
;
_diffrn_measurement_device_type
;
Rigaku Saturn724+ (4x4 bin mode)
;
_diffrn_measurement_method 'profile data from \w-scans'
_diffrn_measurement_specimen_support Fiber
_diffrn_radiation_monochromator Confocal
_diffrn_radiation_type 'Mo K\a'
_diffrn_radiation_wavelength 0.71075
_diffrn_reflns_av_R_equivalents 0.0892
_diffrn_reflns_av_sigmaI/netI 0.0754
_diffrn_reflns_limit_h_max 9
_diffrn_reflns_limit_h_min -9
_diffrn_reflns_limit_k_max 11
_diffrn_reflns_limit_k_min -12
_diffrn_reflns_limit_l_max 21
_diffrn_reflns_limit_l_min -32
_diffrn_reflns_number 15413
_diffrn_reflns_theta_full 25.38
_diffrn_reflns_theta_max 25.38
_diffrn_reflns_theta_min 3.19
_diffrn_source MicroMax003_Mo
_diffrn_source_current 0.6
_diffrn_source_power 0.0
_diffrn_source_voltage 50.0
_exptl_absorpt_coefficient_mu 0.163
_exptl_absorpt_correction_T_max 0.984
_exptl_absorpt_correction_T_min 0.944
_exptl_absorpt_correction_type multi-scan
_exptl_absorpt_process_details 'REQAB (Rigaku, 1998)'
_exptl_crystal_colour 'P 21 21 21'
_exptl_crystal_density_diffrn 1.229
_exptl_crystal_density_method 'Not Measured'
_exptl_crystal_description Platelet
_exptl_crystal_F_000 904
_exptl_crystal_size_max 0.360
_exptl_crystal_size_mid 0.240
_exptl_crystal_size_min 0.100
_refine_diff_density_max 0.201
_refine_diff_density_min -0.169
_refine_diff_density_rms 0.030
_refine_ls_abs_structure_details 'Flack H D (1983), Acta Cryst. A39, 876-881'
_refine_ls_abs_structure_Flack -0.07(8)
_refine_ls_extinction_method none
_refine_ls_goodness_of_fit_ref 0.874
_refine_ls_hydrogen_treatment constr
_refine_ls_matrix_type full
_refine_ls_number_parameters 281
_refine_ls_number_reflns 4209
_refine_ls_number_restraints 0
_refine_ls_restrained_S_all 0.874
_refine_ls_R_factor_all 0.0612
_refine_ls_R_factor_gt 0.0438
_refine_ls_shift/su_max 0.000
_refine_ls_shift/su_mean 0.000
_refine_ls_structure_factor_coef Fsqd
_refine_ls_weighting_details 'calc w=1/[\s^2^(Fo^2^)+(0.0341P)^2^+0.0000P] where P=(Fo^2^+2Fc^2^)/3'
_refine_ls_weighting_scheme calc
_refine_ls_wR_factor_gt 0.0874
_refine_ls_wR_factor_ref 0.0920
_reflns_number_gt 3006
_reflns_number_total 4209
_reflns_threshold_expression >2sigma(I)
_cod_data_source_file c5cc06251a2.cif
_cod_data_source_block xxx
_cod_depositor_comments
;
The following automatic conversions were performed:

'_symmetry_cell_setting' value 'Orthorhombic' changed to
'orthorhombic' according to
/usr/data/users/saulius/crontab/automatic-downloads/current/RSC/lib/dictionaries/cif_core.dic
dictionary named 'cif_core.dic' version 2.4.2 from 2011-04-26.

'_exptl_absorpt_correction_type' value 'Multi-scan' changed to
'multi-scan' according to
/usr/data/users/saulius/crontab/automatic-downloads/current/RSC/lib/dictionaries/cif_core.dic
dictionary named 'cif_core.dic' version 2.4.2 from 2011-04-26.

Automatic conversion script
Id: cif_fix_values 3271 2015-04-21 07:52:19Z andrius 
;
_cod_database_code 7117893

loop_
_symmetry_equiv_pos_site_id
_symmetry_equiv_pos_as_xyz
1 x,y,z
2 1/2-x,-y,1/2+z
3 1/2+x,1/2-y,-z
4 -x,1/2+y,1/2-z

loop_
_atom_site_aniso_label
_atom_site_aniso_U_11
_atom_site_aniso_U_22
_atom_site_aniso_U_33
_atom_site_aniso_U_23
_atom_site_aniso_U_13
_atom_site_aniso_U_12
S1 0.0448(3) 0.0592(5) 0.0448(3) -0.0003(3) -0.0045(3) 0.0004(4)
O2 0.0475(10) 0.0979(17) 0.0550(10) 0.0030(10) 0.0064(9) -0.0006(12)
O3 0.0678(12) 0.0478(12) 0.0686(11) 0.0087(10) -0.0110(10) 0.0002(10)
N7 0.0451(12) 0.0490(15) 0.0470(11) -0.0108(10) -0.0101(9) 0.0094(11)
C1 0.082(2) 0.084(3) 0.091(2) -0.028(2) -0.005(2) -0.019(2)
C2 0.087(2) 0.105(3) 0.0626(19) -0.037(2) -0.016(2) 0.008(2)
C3 0.089(2) 0.102(3) 0.0487(15) -0.0097(18) 0.0089(17) 0.012(2)
C4 0.0639(18) 0.070(2) 0.0603(15) -0.0130(15) 0.0074(14) -0.0001(16)
C5 0.0537(15) 0.0474(18) 0.0482(13) -0.0102(13) -0.0037(12) 0.0116(15)
C6 0.079(2) 0.068(2) 0.0587(16) -0.0067(15) 0.0039(17) -0.004(2)
C7 0.0610(17) 0.056(2) 0.0568(15) -0.0110(13) -0.0099(13) 0.0165(15)
C8 0.0436(14) 0.0473(16) 0.0450(12) -0.0099(13) -0.0033(12) 0.0041(12)
C9 0.0435(14) 0.0566(19) 0.0580(15) -0.0049(14) -0.0042(13) 0.0030(14)
C10 0.0490(15) 0.077(2) 0.0551(15) 0.0054(15) -0.0057(13) 0.0090(15)
C11 0.090(3) 0.114(3) 0.0625(17) -0.001(2) -0.0241(18) -0.002(2)
C12 0.061(2) 0.102(3) 0.0669(17) 0.0184(17) -0.0108(16) 0.0147(19)
C13 0.0491(15) 0.057(2) 0.0529(15) -0.0017(14) -0.0062(12) -0.0038(14)
C14 0.0500(16) 0.061(2) 0.0599(16) -0.0023(15) -0.0028(13) -0.0113(15)
C15 0.0517(16) 0.060(2) 0.0512(14) 0.0013(14) -0.0031(12) -0.0156(14)
C16 0.0598(19) 0.080(2) 0.0677(19) -0.0047(17) 0.0022(15) -0.0062(18)
C17 0.077(2) 0.119(4) 0.0575(19) -0.009(2) 0.0153(18) -0.026(2)
C18 0.097(3) 0.105(3) 0.0630(18) 0.020(2) -0.015(2) -0.045(3)
C19 0.081(2) 0.073(2) 0.085(2) 0.024(2) -0.024(2) -0.0175(19)
C20 0.071(2) 0.053(2) 0.0708(17) 0.0001(15) -0.0033(16) -0.0097(16)
C21 0.0421(14) 0.0435(17) 0.0493(12) -0.0048(12) -0.0046(11) -0.0045(13)
C22 0.0555(17) 0.0510(19) 0.0548(14) -0.0065(13) -0.0060(13) 0.0023(13)
C23 0.069(2) 0.059(2) 0.0526(14) -0.0165(13) 0.0017(14) -0.0059(16)
C24 0.0616(17) 0.056(2) 0.0485(14) -0.0009(14) -0.0117(13) -0.0208(15)
C25 0.0590(18) 0.058(2) 0.0663(17) 0.0030(15) -0.0186(14) 0.0000(15)
C26 0.0550(17) 0.058(2) 0.0546(15) -0.0123(14) -0.0113(13) 0.0081(15)
C27 0.098(2) 0.089(3) 0.0541(16) 0.0086(16) -0.0114(16) -0.031(2)

loop_
_atom_site_label
_atom_site_type_symbol
_atom_site_thermal_displace_type
_atom_site_fract_x
_atom_site_fract_y
_atom_site_fract_z
_atom_site_occupancy
_atom_site_U_iso_or_equiv
_atom_site_calc_flag
_atom_site_refinement_flags
S1 S Uani 0.37955(8) 0.36002(7) 0.10099(2) 1.000 0.0496(2) . .
O2 O Uani 0.2220(2) 0.3812(2) 0.12544(6) 1.000 0.0668(7) . .
O3 O Uani 0.4675(2) 0.24543(18) 0.10911(6) 1.000 0.0614(7) . .
N7 N Uani 0.5041(3) 0.4726(2) 0.11962(6) 1.000 0.0470(7) . .
C1 C Uani 0.6946(4) 0.7958(3) 0.21270(13) 1.000 0.0857(14) . .
C2 C Uani 0.6395(5) 0.7559(4) 0.25751(11) 1.000 0.0849(14) . .
C3 C Uani 0.5155(5) 0.6667(4) 0.26049(10) 1.000 0.0799(13) . .
C4 C Uani 0.4481(4) 0.6172(3) 0.21806(9) 1.000 0.0647(10) . .
C5 C Uani 0.5027(3) 0.6568(3) 0.17242(8) 1.000 0.0498(9) . .
C6 C Uani 0.6253(4) 0.7458(3) 0.17030(10) 1.000 0.0686(11) . .
C7 C Uani 0.4328(3) 0.5990(3) 0.12633(9) 1.000 0.0579(10) . .
C8 C Uani 0.6777(3) 0.4710(2) 0.10259(9) 1.000 0.0453(8) . .
C9 C Uani 0.8008(3) 0.4388(3) 0.13322(9) 1.000 0.0527(9) . .
C10 C Uani 0.7826(4) 0.4013(3) 0.18426(9) 1.000 0.0604(10) . .
C11 C Uani 0.9064(4) 0.4508(4) 0.22131(11) 1.000 0.0888(15) . .
C12 C Uani 0.9104(4) 0.3183(4) 0.20810(11) 1.000 0.0766(13) . .
C13 C Uani 0.7034(3) 0.5173(3) 0.05324(9) 1.000 0.0530(10) . .
C14 C Uani 0.6998(3) 0.5560(3) 0.01257(10) 1.000 0.0570(10) . .
C15 C Uani 0.6830(3) 0.5983(3) -0.03785(9) 1.000 0.0543(10) . .
C16 C Uani 0.7661(4) 0.5384(3) -0.07621(10) 1.000 0.0692(11) . .
C17 C Uani 0.7426(5) 0.5767(4) -0.12408(11) 1.000 0.0845(16) . .
C18 C Uani 0.6336(5) 0.6737(4) -0.13412(12) 1.000 0.0883(15) . .
C19 C Uani 0.5509(4) 0.7329(3) -0.09690(12) 1.000 0.0797(12) . .
C20 C Uani 0.5762(4) 0.6966(3) -0.04912(10) 1.000 0.0649(11) . .
C21 C Uani 0.3463(3) 0.3767(3) 0.03726(8) 1.000 0.0450(8) . .
C22 C Uani 0.4344(3) 0.3031(3) 0.00456(9) 1.000 0.0538(10) . .
C23 C Uani 0.4142(4) 0.3224(3) -0.04542(9) 1.000 0.0602(11) . .
C24 C Uani 0.3079(4) 0.4134(3) -0.06367(9) 1.000 0.0554(10) . .
C25 C Uani 0.2199(4) 0.4850(3) -0.02978(10) 1.000 0.0611(11) . .
C26 C Uani 0.2387(3) 0.4677(3) 0.02026(9) 1.000 0.0559(10) . .
C27 C Uani 0.2900(4) 0.4329(3) -0.11837(9) 1.000 0.0804(13) . .
H1 H Uiso 0.77810 0.85640 0.21060 1.000 0.1030 calc R
H2 H Uiso 0.68580 0.78890 0.28610 1.000 0.1020 calc R
H3 H Uiso 0.47720 0.64000 0.29110 1.000 0.0960 calc R
H4 H Uiso 0.36490 0.55640 0.22020 1.000 0.0780 calc R
H6 H Uiso 0.66310 0.77340 0.13970 1.000 0.0820 calc R
H7A H Uiso 0.31140 0.59370 0.12870 1.000 0.0690 calc R
H7B H Uiso 0.46050 0.65060 0.09810 1.000 0.0690 calc R
H9 H Uiso 0.90940 0.44050 0.12060 1.000 0.0630 calc R
H10 H Uiso 0.66700 0.39160 0.19600 1.000 0.0720 calc R
H11A H Uiso 0.99670 0.50350 0.20930 1.000 0.1070 calc R
H11B H Uiso 0.86430 0.47280 0.25370 1.000 0.1070 calc R
H12A H Uiso 0.87100 0.25870 0.23240 1.000 0.0920 calc R
H12B H Uiso 1.00340 0.28940 0.18800 1.000 0.0920 calc R
H16 H Uiso 0.83800 0.47200 -0.06940 1.000 0.0830 calc R
H17 H Uiso 0.80000 0.53740 -0.14960 1.000 0.1020 calc R
H18 H Uiso 0.61640 0.69880 -0.16650 1.000 0.1060 calc R
H19 H Uiso 0.47740 0.79800 -0.10400 1.000 0.0950 calc R
H20 H Uiso 0.52100 0.73840 -0.02380 1.000 0.0780 calc R
H22 H Uiso 0.50660 0.24130 0.01600 1.000 0.0650 calc R
H23 H Uiso 0.47380 0.27270 -0.06740 1.000 0.0730 calc R
H25 H Uiso 0.14640 0.54610 -0.04110 1.000 0.0730 calc R
H26 H Uiso 0.17920 0.51720 0.04240 1.000 0.0670 calc R
H27A H Uiso 0.39470 0.46200 -0.13170 1.000 0.1200 calc R
H27B H Uiso 0.20400 0.49390 -0.12450 1.000 0.1200 calc R
H27C H Uiso 0.25980 0.35540 -0.13380 1.000 0.1200 calc R

loop_
_atom_type_symbol
_atom_type_description
_atom_type_scat_dispersion_real
_atom_type_scat_dispersion_imag
_atom_type_scat_source
S S 0.1246 0.1234 'International Tables Vol C Tables 4.2.6.8 and 6.1.1.4'
O O 0.0106 0.0060 'International Tables Vol C Tables 4.2.6.8 and 6.1.1.4'
N N 0.0061 0.0033 'International Tables Vol C Tables 4.2.6.8 and 6.1.1.4'
H H 0.0000 0.0000 'International Tables Vol C Tables 4.2.6.8 and 6.1.1.4'
C C 0.0033 0.0016 'International Tables Vol C Tables 4.2.6.8 and 6.1.1.4'

loop_
_geom_angle_atom_site_label_1
_geom_angle_atom_site_label_2
_geom_angle_atom_site_label_3
_geom_angle
_geom_angle_publ_flag
O2 S1 O3 119.45(11) yes
O2 S1 N7 105.61(12) yes
O2 S1 C21 107.87(11) yes
O3 S1 N7 106.69(11) yes
O3 S1 C21 108.20(12) yes
N7 S1 C21 108.62(12) yes
S1 N7 C7 118.59(18) yes
S1 N7 C8 117.82(16) yes
C7 N7 C8 114.44(19) yes
C2 C1 C6 119.5(3) no
C1 C2 C3 120.1(3) no
C2 C3 C4 119.9(3) no
C3 C4 C5 120.7(3) no
C4 C5 C6 118.5(2) no
C4 C5 C7 120.3(3) no
C6 C5 C7 121.1(2) no
C1 C6 C5 121.3(3) no
N7 C7 C5 109.7(2) yes
N7 C8 C9 120.2(2) yes
N7 C8 C13 115.1(2) yes
C9 C8 C13 124.4(2) no
C8 C9 C10 126.5(2) no
C9 C10 C11 118.4(3) no
C9 C10 C12 120.6(3) no
C11 C10 C12 58.4(2) no
C10 C11 C12 60.6(2) no
C10 C12 C11 61.0(2) no
C8 C13 C14 170.5(3) no
C13 C14 C15 175.5(3) no
C14 C15 C16 121.3(3) no
C14 C15 C20 120.2(2) no
C16 C15 C20 118.5(2) no
C15 C16 C17 120.3(3) no
C16 C17 C18 119.8(3) no
C17 C18 C19 120.5(3) no
C18 C19 C20 120.0(3) no
C15 C20 C19 121.0(3) no
S1 C21 C22 119.9(2) yes
S1 C21 C26 119.7(2) yes
C22 C21 C26 120.4(2) no
C21 C22 C23 119.2(3) no
C22 C23 C24 121.9(3) no
C23 C24 C25 117.5(2) no
C23 C24 C27 120.6(3) no
C25 C24 C27 122.0(3) no
C24 C25 C26 121.6(3) no
C21 C26 C25 119.5(3) no
C2 C1 H1 120.00 no
C6 C1 H1 120.00 no
C1 C2 H2 120.00 no
C3 C2 H2 120.00 no
C2 C3 H3 120.00 no
C4 C3 H3 120.00 no
C3 C4 H4 120.00 no
C5 C4 H4 120.00 no
C1 C6 H6 119.00 no
C5 C6 H6 119.00 no
N7 C7 H7A 110.00 no
N7 C7 H7B 110.00 no
C5 C7 H7A 110.00 no
C5 C7 H7B 110.00 no
H7A C7 H7B 108.00 no
C8 C9 H9 117.00 no
C10 C9 H9 117.00 no
C9 C10 H10 116.00 no
C11 C10 H10 116.00 no
C12 C10 H10 116.00 no
C10 C11 H11A 118.00 no
C10 C11 H11B 118.00 no
C12 C11 H11A 118.00 no
C12 C11 H11B 118.00 no
H11A C11 H11B 115.00 no
C10 C12 H12A 118.00 no
C10 C12 H12B 118.00 no
C11 C12 H12A 118.00 no
C11 C12 H12B 118.00 no
H12A C12 H12B 115.00 no
C15 C16 H16 120.00 no
C17 C16 H16 120.00 no
C16 C17 H17 120.00 no
C18 C17 H17 120.00 no
C17 C18 H18 120.00 no
C19 C18 H18 120.00 no
C18 C19 H19 120.00 no
C20 C19 H19 120.00 no
C15 C20 H20 119.00 no
C19 C20 H20 120.00 no
C21 C22 H22 120.00 no
C23 C22 H22 120.00 no
C22 C23 H23 119.00 no
C24 C23 H23 119.00 no
C24 C25 H25 119.00 no
C26 C25 H25 119.00 no
C21 C26 H26 120.00 no
C25 C26 H26 120.00 no
C24 C27 H27A 110.00 no
C24 C27 H27B 109.00 no
C24 C27 H27C 109.00 no
H27A C27 H27B 109.00 no
H27A C27 H27C 109.00 no
H27B C27 H27C 109.00 no

loop_
_geom_bond_atom_site_label_1
_geom_bond_atom_site_label_2
_geom_bond_distance
_geom_bond_publ_flag
S1 O2 1.4365(18) yes
S1 O3 1.430(2) yes
S1 N7 1.640(2) yes
S1 C21 1.758(2) yes
N7 C7 1.479(4) yes
N7 C8 1.457(3) yes
C1 C2 1.361(5) no
C1 C6 1.384(4) no
C2 C3 1.376(6) no
C3 C4 1.376(4) no
C4 C5 1.379(4) no
C5 C6 1.365(4) no
C5 C7 1.502(4) no
C8 C9 1.330(3) no
C8 C13 1.442(4) no
C9 C10 1.449(4) no
C10 C11 1.504(4) no
C10 C12 1.497(5) no
C11 C12 1.464(6) no
C13 C14 1.179(4) no
C14 C15 1.447(4) no
C15 C16 1.390(4) no
C15 C20 1.387(4) no
C16 C17 1.375(4) no
C17 C18 1.380(6) no
C18 C19 1.362(5) no
C19 C20 1.368(4) no
C21 C22 1.378(4) no
C21 C26 1.377(4) no
C22 C23 1.381(4) no
C23 C24 1.382(4) no
C24 C25 1.387(4) no
C24 C27 1.506(4) no
C25 C26 1.379(4) no
C1 H1 0.9300 no
C2 H2 0.9300 no
C3 H3 0.9300 no
C4 H4 0.9300 no
C6 H6 0.9300 no
C7 H7A 0.9700 no
C7 H7B 0.9700 no
C9 H9 0.9300 no
C10 H10 0.9800 no
C11 H11A 0.9700 no
C11 H11B 0.9700 no
C12 H12A 0.9700 no
C12 H12B 0.9700 no
C16 H16 0.9300 no
C17 H17 0.9300 no
C18 H18 0.9300 no
C19 H19 0.9300 no
C20 H20 0.9300 no
C22 H22 0.9300 no
C23 H23 0.9300 no
C25 H25 0.9300 no
C26 H26 0.9300 no
C27 H27A 0.9600 no
C27 H27B 0.9600 no
C27 H27C 0.9600 no

loop_
_geom_contact_atom_site_label_1
_geom_contact_atom_site_label_2
_geom_contact_distance
_geom_contact_site_symmetry_2
_geom_contact_publ_flag
S1 H2 3.2000 4_645 no
O2 C9 3.415(3) 1_455 no
O2 C12 3.411(4) 1_455 no
O3 C27 3.209(4) 3_555 no
O2 H9 2.5700 1_455 no
O2 H12B 2.6200 1_455 no
O2 H7A 2.3900 . no
O2 H2 2.7000 4_645 no
O2 H26 2.7000 . no
O3 H22 2.5500 . no
O3 H16 2.7600 3_455 no
O3 H27C 2.6500 3_555 no
N7 H10 2.5900 . no
C5 C10 3.542(4) . no
C5 C9 3.494(4) . no
C6 C8 3.494(4) . no
C7 C18 3.411(5) 3_465 no
C7 C26 3.556(4) . no
C8 C6 3.494(4) . no
C9 O2 3.415(3) 1_655 no
C9 C5 3.494(4) . no
C10 C5 3.542(4) . no
C12 O2 3.411(4) 1_655 no
C13 C21 3.245(4) . no
C13 C22 3.404(4) . no
C14 C22 3.441(4) . no
C14 C21 3.471(4) . no
C18 C7 3.411(5) 3_565 no
C21 C14 3.471(4) . no
C21 C13 3.245(4) . no
C22 C14 3.441(4) . no
C22 C13 3.404(4) . no
C26 C7 3.556(4) . no
C27 O3 3.209(4) 3_455 no
C3 H10 3.0500 4_655 no
C4 H10 3.0400 . no
C10 H27C 3.0800 3_555 no
C12 H27C 2.9900 3_555 no
C13 H7B 2.6900 . no
C17 H27A 3.0400 . no
C18 H7A 2.8700 3_565 no
C18 H27A 2.9600 . no
C19 H7A 2.9100 3_565 no
C25 H22 2.9800 3_455 no
C26 H22 3.0600 3_455 no
H2 S1 3.2000 4_655 no
H2 O2 2.7000 4_655 no
H2 H12B 2.5700 4_755 no
H4 H7A 2.5500 . no
H6 H7B 2.3700 . no
H6 H27B 2.5500 3_565 no
H7A O2 2.3900 . no
H7A H4 2.5500 . no
H7A C18 2.8700 3_465 no
H7A C19 2.9100 3_465 no
H7B C13 2.6900 . no
H7B H6 2.3700 . no
H9 O2 2.5700 1_655 no
H9 H11A 2.5900 . no
H9 H12B 2.5500 . no
H10 N7 2.5900 . no
H10 C4 3.0400 . no
H10 C3 3.0500 4_645 no
H11A H9 2.5900 . no
H12B O2 2.6200 1_655 no
H12B H9 2.5500 . no
H12B H2 2.5700 4_745 no
H16 O3 2.7600 3_555 no
H22 O3 2.5500 . no
H22 C25 2.9800 3_555 no
H22 C26 3.0600 3_555 no
H25 H27B 2.3800 . no
H26 O2 2.7000 . no
H27A C17 3.0400 . no
H27A C18 2.9600 . no
H27B H25 2.3800 . no
H27B H6 2.5500 3_465 no
H27C O3 2.6500 3_455 no
H27C C10 3.0800 3_455 no
H27C C12 2.9900 3_455 no

loop_
_geom_hbond_atom_site_label_D
_geom_hbond_atom_site_label_H
_geom_hbond_atom_site_label_A
_geom_hbond_distance_DH
_geom_hbond_distance_HA
_geom_hbond_distance_DA
_geom_hbond_angle_DHA
_geom_hbond_site_symmetry_A
_geom_hbond_publ_flag
C7 H7A O2 0.9700 2.3900 2.873(4) 111.00 . yes
C9 H9 O2 0.9300 2.5700 3.415(3) 151.00 1_655 yes
C10 H10 N7 0.9800 2.5900 2.928(4) 100.00 . yes
C22 H22 O3 0.9300 2.5500 2.915(3) 104.00 . yes

loop_
_geom_torsion_atom_site_label_1
_geom_torsion_atom_site_label_2
_geom_torsion_atom_site_label_3
_geom_torsion_atom_site_label_4
_geom_torsion
_geom_torsion_publ_flag
O2 S1 N7 C7 -38.15(18) no
O3 S1 N7 C7 -166.23(16) no
C21 S1 N7 C7 77.34(19) no
O2 S1 N7 C8 176.74(16) no
O3 S1 N7 C8 48.66(18) no
C21 S1 N7 C8 -67.8(2) no
O3 S1 C21 C22 -14.8(3) no
N7 S1 C21 C22 100.7(3) no
O2 S1 C21 C26 38.0(3) no
O3 S1 C21 C26 168.5(2) no
N7 S1 C21 C26 -76.0(2) no
O2 S1 C21 C22 -145.3(2) no
C7 N7 C8 C9 107.4(3) no
S1 N7 C8 C13 79.5(2) no
S1 N7 C8 C9 -106.1(2) no
C7 N7 C8 C13 -67.0(3) no
S1 N7 C7 C5 138.76(17) no
C8 N7 C7 C5 -75.0(2) no
C6 C1 C2 C3 -0.2(6) no
C2 C1 C6 C5 -0.2(5) no
C1 C2 C3 C4 0.5(6) no
C2 C3 C4 C5 -0.5(6) no
C3 C4 C5 C6 0.2(5) no
C3 C4 C5 C7 177.8(3) no
C7 C5 C6 C1 -177.5(3) no
C4 C5 C7 N7 -74.3(3) no
C4 C5 C6 C1 0.1(5) no
C6 C5 C7 N7 103.3(3) no
N7 C8 C9 C10 0.9(4) no
C13 C8 C9 C10 174.8(3) no
C8 C9 C10 C12 153.9(3) no
C8 C9 C10 C11 -138.0(3) no
C9 C10 C11 C12 -110.3(3) no
C9 C10 C12 C11 106.5(3) no
C14 C15 C16 C17 177.1(3) no
C16 C15 C20 C19 1.0(5) no
C20 C15 C16 C17 0.2(5) no
C14 C15 C20 C19 -176.0(3) no
C15 C16 C17 C18 -1.2(6) no
C16 C17 C18 C19 0.9(6) no
C17 C18 C19 C20 0.3(6) no
C18 C19 C20 C15 -1.2(5) no
S1 C21 C22 C23 -176.2(2) no
C26 C21 C22 C23 0.4(4) no
S1 C21 C26 C25 176.5(2) no
C22 C21 C26 C25 -0.2(4) no
C21 C22 C23 C24 -0.1(5) no
C22 C23 C24 C25 -0.5(5) no
C22 C23 C24 C27 179.4(3) no
C23 C24 C25 C26 0.8(5) no
C27 C24 C25 C26 -179.1(3) no
C24 C25 C26 C21 -0.5(5) no
